data_4340996
loop_
_publ_author_name
'Kulmaczewski, Rafal'
'Shepherd, Helena J.'
'Cespedes, Oscar'
'Halcrow, Malcolm A.'

_publ_section_title
;
 A homologous series of [Fe(H&#x2082;Bpz&#x2082;)&#x2082;(L)]
 spin-crossover complexes with annelated bipyridyl co-ligands.
;
_journal_issue 18
_journal_name_full 'Inorganic chemistry'
_journal_page_first 9809
_journal_page_last 9817
_journal_paper_doi 10.1021/ic501402q
_journal_volume 53
_journal_year 2014
_chemical_formula_moiety 'C34 H28 B2 Fe N12, 1.5[C7 H8], 0.5[C6 H14]'
_chemical_formula_sum 'C47.5 H47 B2 Fe N12'
_chemical_formula_weight 863.44
_chemical_name_systematic
;
Bis[di(pyrazol-1-yl)dihydridoborate][dipyrido[3,2-a:2'3'-c]benzo[i]phenazine]-
iron(II) sesqui-toluene hemi-n-hexane solvate
;
_space_group_IT_number 2
_symmetry_cell_setting triclinic
_symmetry_space_group_name_Hall '-P 1'
_symmetry_space_group_name_H-M 'P -1'
_atom_sites_solution_hydrogens geom
_atom_sites_solution_primary direct
_atom_sites_solution_secondary difmap
_audit_creation_method SHELXL-97
_cell_angle_alpha 72.835(3)
_cell_angle_beta 73.802(4)
_cell_angle_gamma 88.575(3)
_cell_formula_units_Z 2
_cell_length_a 12.4162(5)
_cell_length_b 12.6629(4)
_cell_length_c 15.4177(7)
_cell_measurement_reflns_used 5221
_cell_measurement_temperature 180(2)
_cell_measurement_theta_max 27.73
_cell_measurement_theta_min 3.71
_cell_volume 2219.77(16)
_computing_cell_refinement 'CrysAlisPro, Agilent Technologies'
_computing_data_collection 'CrysAlisPro, Agilent Technologies'
_computing_data_reduction 'CrysAlisPro, Agilent Technologies'
_computing_molecular_graphics 'XSEED (Barbour, 2001)'
_computing_publication_material 'local program'
_computing_structure_refinement 'SHELXL-97 (Sheldrick, 1997)'
_computing_structure_solution 'SHELXS-97 (Sheldrick, 1990)'
_diffrn_ambient_temperature 180(2)
_diffrn_detector_area_resol_mean 5.3095
_diffrn_measured_fraction_theta_full 0.830
_diffrn_measured_fraction_theta_max 0.830
_diffrn_measurement_device_type 'SuperNova, Dual, Cu at zero, Atlas'
_diffrn_measurement_method '\w scans'
_diffrn_radiation_monochromator mirror
_diffrn_radiation_source 'SuperNova (Mo) X-ray Source'
_diffrn_radiation_type MoK\a
_diffrn_radiation_wavelength 0.71073
_diffrn_reflns_av_R_equivalents 0.0561
_diffrn_reflns_av_sigmaI/netI 0.1004
_diffrn_reflns_limit_h_max 17
_diffrn_reflns_limit_h_min -17
_diffrn_reflns_limit_k_max 17
_diffrn_reflns_limit_k_min -16
_diffrn_reflns_limit_l_max 19
_diffrn_reflns_limit_l_min -20
_diffrn_reflns_number 22626
_diffrn_reflns_theta_full 29.78
_diffrn_reflns_theta_max 29.78
_diffrn_reflns_theta_min 3.25
_diffrn_standards_decay_% 0
_diffrn_standards_interval_count 0
_diffrn_standards_interval_time 0
_diffrn_standards_number 0
_exptl_absorpt_coefficient_mu 0.389
_exptl_absorpt_correction_T_max 1.000
_exptl_absorpt_correction_T_min 0.600
_exptl_absorpt_correction_type multi-scan
_exptl_absorpt_process_details
; 
CrysAlisPro, Agilent Technologies,
Version 1.171.36.24 (release 03-12-2012 CrysAlis171 .NET)
Empirical absorption correction using spherical harmonics,
 implemented in SCALE3 ABSPACK scaling algorithm.
;
_exptl_crystal_colour brown
_exptl_crystal_density_diffrn 1.292
_exptl_crystal_density_method 'not measured'
_exptl_crystal_description 'rectangular prism'
_exptl_crystal_F_000 904
_exptl_crystal_size_max 0.26
_exptl_crystal_size_mid 0.19
_exptl_crystal_size_min 0.11
_refine_diff_density_max 2.021
_refine_diff_density_min -0.991
_refine_diff_density_rms 0.130
_refine_ls_extinction_method none
_refine_ls_goodness_of_fit_ref 1.048
_refine_ls_hydrogen_treatment constr
_refine_ls_matrix_type full
_refine_ls_number_parameters 535
_refine_ls_number_reflns 10545
_refine_ls_number_restraints 13
_refine_ls_restrained_S_all 1.053
_refine_ls_R_factor_all 0.1488
_refine_ls_R_factor_gt 0.1027
_refine_ls_shift/su_max 0.006
_refine_ls_shift/su_mean 0.000
_refine_ls_structure_factor_coef Fsqd
_refine_ls_weighting_details 'calc w=1/[\s^2^(Fo^2^)+(0.1537P)^2^+5.6555P] where P=(Fo^2^+2Fc^2^)/3'
_refine_ls_weighting_scheme calc
_refine_ls_wR_factor_gt 0.2735
_refine_ls_wR_factor_ref 0.3106
_reflns_number_gt 6854
_reflns_number_total 10545
_reflns_threshold_expression >2sigma(I)
_cod_data_source_file ic501402q_si_006.cif
_cod_data_source_block rk37180
_cod_depositor_comments
;
The following automatic conversions were performed:

'_symmetry_cell_setting' value 'Triclinic' changed to 'triclinic'
according to
/home/saulius/struct/COD-crude-data--automatic-downloads/rss-feeds/ACS/lib/dictionaries/cif_core.dic
dictionary named 'cif_core.dic' version 2.4.2 from 2011-04-26.

Automatic conversion script
Id: cif_fix_values 2281 2013-09-26 08:29:07Z andrius 

 Adding full bibliography for 4340990--4341018.cif.
;
_cod_original_cell_volume 2219.77(15)
_cod_original_formula_sum 'C47.50 H47 B2 Fe N12'
_cod_database_code 4340996

loop_
_symmetry_equiv_pos_as_xyz
'x, y, z'
'-x, -y, -z'

loop_
_atom_site_label
_atom_site_type_symbol
_atom_site_fract_x
_atom_site_fract_y
_atom_site_fract_z
_atom_site_U_iso_or_equiv
_atom_site_adp_type
_atom_site_occupancy
_atom_site_symmetry_multiplicity
_atom_site_calc_flag
_atom_site_refinement_flags
_atom_site_disorder_assembly
_atom_site_disorder_group
Fe1 Fe 0.48229(6) 0.47685(5) 0.25331(5) 0.0225(2) Uani 1 1 d . . .
B2 B 0.7529(5) 0.4145(6) 0.1669(4) 0.0346(13) Uani 1 1 d . . .
H2A H 0.7237 0.3501 0.1543 0.042 Uiso 1 1 calc R . .
H2B H 0.8361 0.4162 0.1475 0.042 Uiso 1 1 calc R . .
N3 N 0.7126(4) 0.5235(4) 0.1099(3) 0.0322(10) Uani 1 1 d . . .
N4 N 0.6021(3) 0.5487(3) 0.1314(3) 0.0263(9) Uani 1 1 d . . .
C5 C 0.5976(5) 0.6444(4) 0.0669(4) 0.0333(12) Uani 1 1 d . . .
H5 H 0.5310 0.6819 0.0636 0.040 Uiso 1 1 calc R . .
C6 C 0.7035(5) 0.6817(5) 0.0052(4) 0.0413(13) Uani 1 1 d . . .
H6 H 0.7233 0.7480 -0.0463 0.050 Uiso 1 1 calc R . .
C7 C 0.7734(5) 0.6021(5) 0.0347(4) 0.0402(13) Uani 1 1 d . . .
H7 H 0.8519 0.6029 0.0063 0.048 Uiso 1 1 calc R . .
N8 N 0.7084(4) 0.4046(4) 0.2734(3) 0.0317(10) Uani 1 1 d . . .
N9 N 0.5998(4) 0.4120(3) 0.3185(3) 0.0280(9) Uani 1 1 d . . .
C10 C 0.5924(5) 0.3842(4) 0.4116(4) 0.0328(11) Uani 1 1 d . . .
H10 H 0.5252 0.3825 0.4603 0.039 Uiso 1 1 calc R . .
C11 C 0.6965(5) 0.3584(5) 0.4262(4) 0.0376(13) Uani 1 1 d . . .
H11 H 0.7143 0.3357 0.4848 0.045 Uiso 1 1 calc R . .
C12 C 0.7682(5) 0.3732(5) 0.3368(4) 0.0388(13) Uani 1 1 d . . .
H12 H 0.8465 0.3631 0.3222 0.047 Uiso 1 1 calc R . .
B13 B 0.2976(5) 0.6755(5) 0.2843(4) 0.0281(12) Uani 1 1 d . . .
H13A H 0.2620 0.7472 0.2740 0.034 Uiso 1 1 calc R . .
H13B H 0.2494 0.6224 0.3425 0.034 Uiso 1 1 calc R . .
N14 N 0.4153(3) 0.6905(3) 0.2959(3) 0.0270(9) Uani 1 1 d . . .
N15 N 0.4951(3) 0.6159(3) 0.2884(3) 0.0278(9) Uani 1 1 d . . .
C16 C 0.5842(5) 0.6560(5) 0.3038(4) 0.0355(12) Uani 1 1 d . . .
H16 H 0.6529 0.6209 0.3019 0.043 Uiso 1 1 calc R . .
C17 C 0.5622(5) 0.7556(4) 0.3228(4) 0.0404(14) Uani 1 1 d . . .
H17 H 0.6110 0.8009 0.3366 0.048 Uiso 1 1 calc R . .
C18 C 0.4548(5) 0.7748(4) 0.3174(4) 0.0337(12) Uani 1 1 d . . .
H18 H 0.4149 0.8372 0.3272 0.040 Uiso 1 1 calc R . .
N19 N 0.3091(3) 0.6318(3) 0.1989(3) 0.0264(9) Uani 1 1 d . . .
N20 N 0.3681(3) 0.5432(3) 0.1859(3) 0.0250(8) Uani 1 1 d . . .
C21 C 0.3499(4) 0.5247(4) 0.1093(3) 0.0295(11) Uani 1 1 d . . .
H21 H 0.3816 0.4678 0.0834 0.035 Uiso 1 1 calc R . .
C22 C 0.2787(4) 0.6001(5) 0.0733(4) 0.0326(11) Uani 1 1 d . . .
H22 H 0.2518 0.6047 0.0205 0.039 Uiso 1 1 calc R . .
C23 C 0.2556(4) 0.6670(5) 0.1317(4) 0.0325(11) Uani 1 1 d . . .
H23 H 0.2093 0.7281 0.1255 0.039 Uiso 1 1 calc R . .
N24 N 0.4581(3) 0.3345(3) 0.2284(3) 0.0258(9) Uani 1 1 d . . .
C25 C 0.3801(4) 0.2617(4) 0.3011(3) 0.0239(10) Uani 1 1 d . . .
C26 C 0.3501(4) 0.1567(4) 0.2988(3) 0.0256(10) Uani 1 1 d . . .
C27 C 0.4024(4) 0.1258(4) 0.2185(4) 0.0295(11) Uani 1 1 d . . .
H27 H 0.3847 0.0551 0.2145 0.035 Uiso 1 1 calc R . .
C28 C 0.4806(5) 0.1995(4) 0.1444(4) 0.0319(11) Uani 1 1 d . . .
H28 H 0.5167 0.1802 0.0887 0.038 Uiso 1 1 calc R . .
C29 C 0.5057(4) 0.3023(4) 0.1523(3) 0.0293(11) Uani 1 1 d . . .
H29 H 0.5596 0.3519 0.1008 0.035 Uiso 1 1 calc R . .
N30 N 0.3659(3) 0.4034(3) 0.3736(3) 0.0231(8) Uani 1 1 d . . .
C31 C 0.3306(4) 0.3007(4) 0.3815(3) 0.0227(9) Uani 1 1 d . . .
C32 C 0.2520(4) 0.2327(4) 0.4624(3) 0.0241(10) Uani 1 1 d . . .
C33 C 0.2102(4) 0.2736(4) 0.5388(4) 0.0285(11) Uani 1 1 d . . .
H33 H 0.1572 0.2302 0.5948 0.034 Uiso 1 1 calc R . .
C34 C 0.2473(4) 0.3787(4) 0.5318(3) 0.0280(10) Uani 1 1 d . . .
H34 H 0.2203 0.4082 0.5833 0.034 Uiso 1 1 calc R . .
C35 C 0.3242(4) 0.4408(4) 0.4489(3) 0.0274(10) Uani 1 1 d . . .
H35 H 0.3485 0.5130 0.4451 0.033 Uiso 1 1 calc R . .
C36 C 0.2656(4) 0.0852(4) 0.3813(3) 0.0245(10) Uani 1 1 d . . .
C37 C 0.2190(4) 0.1226(4) 0.4630(3) 0.0234(10) Uani 1 1 d . . .
N38 N 0.1445(3) 0.0614(3) 0.5394(3) 0.0266(9) Uani 1 1 d . . .
C39 C 0.1130(4) -0.0406(4) 0.5384(3) 0.0258(10) Uani 1 1 d . . .
C40 C 0.1584(4) -0.0776(4) 0.4571(3) 0.0256(10) Uani 1 1 d . . .
N41 N 0.2364(3) -0.0125(3) 0.3785(3) 0.0257(9) Uani 1 1 d . . .
C42 C 0.1240(4) -0.1822(4) 0.4583(4) 0.0277(10) Uani 1 1 d . . .
H42 H 0.1524 -0.2062 0.4039 0.033 Uiso 1 1 calc R . .
C43 C 0.0480(4) -0.2520(4) 0.5392(4) 0.0282(10) Uani 1 1 d . . .
C44 C 0.0022(4) -0.2142(4) 0.6206(4) 0.0275(10) Uani 1 1 d . . .
C45 C 0.0350(4) -0.1086(4) 0.6185(4) 0.0274(10) Uani 1 1 d . . .
H45 H 0.0042 -0.0829 0.6717 0.033 Uiso 1 1 calc R . .
C46 C 0.0159(5) -0.3619(4) 0.5442(4) 0.0350(12) Uani 1 1 d . . .
H46 H 0.0450 -0.3883 0.4911 0.042 Uiso 1 1 calc R . .
C47 C -0.0555(5) -0.4282(5) 0.6238(5) 0.0429(14) Uani 1 1 d . . .
H47 H -0.0760 -0.5010 0.6260 0.051 Uiso 1 1 calc R . .
C48 C -0.1004(5) -0.3918(5) 0.7041(4) 0.0419(14) Uani 1 1 d . . .
H48 H -0.1495 -0.4406 0.7597 0.050 Uiso 1 1 calc R . .
C49 C -0.0742(4) -0.2880(5) 0.7027(4) 0.0346(12) Uani 1 1 d . . .
H49 H -0.1068 -0.2640 0.7565 0.042 Uiso 1 1 calc R . .
C50 C 0.542(3) -0.0696(15) 0.0678(12) 0.192(15) Uani 1 1 d . . .
H50 H 0.5743 -0.1167 0.1133 0.231 Uiso 1 1 calc R . .
C51 C 0.436(2) -0.0715(13) 0.0807(11) 0.164(12) Uani 1 1 d . . .
H51 H 0.3877 -0.1203 0.1365 0.197 Uiso 1 1 calc R . .
C52 C 0.3923(19) -0.0013(10) 0.0123(9) 0.151(7) Uani 1 1 d D . .
C53 C 0.278(2) -0.003(2) 0.023(2) 0.131(11) Uani 0.50 1 d PD . .
H53A H 0.2390 -0.0605 0.0811 0.196 Uiso 0.50 1 calc PR . .
H53B H 0.2632 -0.0185 -0.0315 0.196 Uiso 0.50 1 calc PR . .
H53C H 0.2501 0.0694 0.0265 0.196 Uiso 0.50 1 calc PR . .
C54A C -0.064(4) 0.633(2) 0.189(3) 0.24(2) Uiso 0.50 1 d PD A 1
H54A H -0.1298 0.6182 0.1706 0.362 Uiso 0.75 1 calc PR A 1
H54B H -0.0616 0.5751 0.2471 0.362 Uiso 0.75 1 calc PR A 1
H54C H 0.0044 0.6342 0.1385 0.362 Uiso 0.75 1 calc PR A 1
C55A C -0.0714(9) 0.7395(7) 0.2072(9) 0.067(4) Uiso 0.50 1 d PGD A 1
C56A C 0.0082(8) 0.7753(7) 0.2420(7) 0.052(3) Uiso 0.50 1 d PG A 1
H56A H 0.0444 0.7228 0.2808 0.063 Uiso 0.50 1 calc PR A 1
C57A C 0.0348(8) 0.8879(7) 0.2200(7) 0.049(3) Uiso 0.50 1 d PG A 1
H57A H 0.0892 0.9124 0.2438 0.058 Uiso 0.50 1 calc PR A 1
C58A C -0.0182(11) 0.9647(6) 0.1631(9) 0.084(5) Uiso 0.50 1 d PG A 1
H58A H 0.0000 1.0416 0.1481 0.101 Uiso 0.50 1 calc PR A 1
C59A C -0.0977(11) 0.9288(10) 0.1283(9) 0.096(7) Uiso 0.50 1 d PG A 1
H59A H -0.1339 0.9813 0.0895 0.116 Uiso 0.50 1 calc PR A 1
C60A C -0.1244(9) 0.8162(11) 0.1503(9) 0.088(6) Uiso 0.50 1 d PG A 1
H60A H -0.1787 0.7918 0.1265 0.106 Uiso 0.50 1 calc PR A 1
C55B C -0.121(3) 0.756(3) 0.174(4) 0.031(11) Uiso 0.10 1 d PD A 2
H55B H -0.1980 0.7816 0.1861 0.037 Uiso 0.10 1 calc PR A 2
H55C H -0.1174 0.6941 0.2300 0.037 Uiso 0.10 1 calc PR A 2
C56B C -0.0401(7) 0.8482(7) 0.1604(6) 0.20(8) Uiso 0.10 1 d PGD A 2
H56B H 0.0250 0.8509 0.1052 0.246 Uiso 0.10 1 calc PR A 2
H56C H -0.0120 0.8323 0.2168 0.246 Uiso 0.10 1 calc PR A 2
C57B C -0.089(5) 0.960(3) 0.145(13) 0.14(6) Uiso 0.10 1 d PD A 2
H57B H -0.1542 0.9585 0.1999 0.171 Uiso 0.10 1 calc PR A 2
H57C H -0.1153 0.9781 0.0878 0.171 Uiso 0.10 1 calc PR A 2
C58B C 0.001(5) 1.050(2) 0.133(5) 0.045(14) Uiso 0.10 1 d PD A 2
H58B H 0.0186 1.0395 0.1939 0.055 Uiso 0.10 1 calc PR A 2
H58C H 0.0709 1.0445 0.0849 0.055 Uiso 0.10 1 calc PR A 2
C59B C -0.046(10) 1.162(2) 0.103(16) 0.22(9) Uiso 0.10 1 d PD A 2
H59B H 0.0094 1.2202 0.0946 0.325 Uiso 0.10 1 calc PR A 2
H59C H -0.1150 1.1663 0.1514 0.325 Uiso 0.10 1 calc PR A 2
H59D H -0.0633 1.1712 0.0428 0.325 Uiso 0.10 1 calc PR A 2
C61A C 0.621(3) 0.086(3) 0.378(3) 0.071(3) Uiso 0.25 1 d PD B 1
H61A H 0.6457 0.0774 0.3147 0.107 Uiso 0.25 1 calc PR B 1
H61B H 0.6861 0.0849 0.4027 0.107 Uiso 0.25 1 calc PR B 1
H61C H 0.5865 0.1573 0.3749 0.107 Uiso 0.25 1 calc PR B 1
C62A C 0.5340(19) -0.010(2) 0.4450(13) 0.071(3) Uiso 0.25 1 d PGD B 1
C63A C 0.5293(19) 0.0359(19) 0.5176(15) 0.071(3) Uiso 0.25 1 d PG . 1
H63A H 0.5824 0.0937 0.5084 0.086 Uiso 0.25 1 calc PR B 1
C64A C 0.447(2) -0.003(2) 0.6036(13) 0.071(3) Uiso 0.25 1 d PG . 1
H64A H 0.4435 0.0281 0.6532 0.086 Uiso 0.25 1 calc PR B 1
C65A C 0.3690(19) -0.088(2) 0.6170(13) 0.071(3) Uiso 0.25 1 d PG B 1
H65A H 0.3126 -0.1143 0.6758 0.086 Uiso 0.25 1 calc PR B 1
C66A C 0.3737(18) -0.1333(17) 0.5445(16) 0.071(3) Uiso 0.25 1 d PG B 1
H66A H 0.3206 -0.1912 0.5537 0.086 Uiso 0.25 1 calc PR B 1
C67A C 0.4562(19) -0.0944(18) 0.4585(14) 0.071(3) Uiso 0.25 1 d PG B 1
H67A H 0.4595 -0.1256 0.4089 0.086 Uiso 0.25 1 calc PR B 1
C61B C 0.673(3) 0.052(3) 0.321(2) 0.092(5) Uiso 0.25 1 d PD C 2
H61D H 0.7179 0.0183 0.2747 0.138 Uiso 0.25 1 calc PR C 2
H61E H 0.7232 0.0988 0.3364 0.138 Uiso 0.25 1 calc PR C 2
H61F H 0.6184 0.0983 0.2951 0.138 Uiso 0.25 1 calc PR C 2
C62B C 0.607(2) -0.045(2) 0.4183(16) 0.092(5) Uiso 0.25 1 d PGD C 2
C63B C 0.554(3) 0.0433(16) 0.444(2) 0.092(5) Uiso 0.25 1 d PG C 2
H63B H 0.5783 0.1172 0.4064 0.111 Uiso 0.25 1 calc PR C 2
C64B C 0.464(3) 0.0237(17) 0.526(2) 0.092(5) Uiso 0.25 1 d PG C 2
H64B H 0.4279 0.0841 0.5442 0.111 Uiso 0.25 1 calc PR C 2
C65B C 0.428(2) -0.084(2) 0.5821(18) 0.092(5) Uiso 0.25 1 d PG C 2
H65B H 0.3673 -0.0978 0.6380 0.111 Uiso 0.25 1 calc PR C 2
C66B C 0.482(2) -0.1727(15) 0.5559(17) 0.092(5) Uiso 0.25 1 d PG C 2
H66B H 0.4570 -0.2465 0.5940 0.111 Uiso 0.25 1 calc PR C 2
C67B C 0.571(2) -0.1530(18) 0.4741(18) 0.092(5) Uiso 0.25 1 d PG C 2
H67B H 0.6073 -0.2134 0.4562 0.111 Uiso 0.25 1 calc PR C 2
C54B C -0.094(17) 0.715(18) 0.087(10) 0.30(14) Uiso 0.10 1 d PD A 2
H54D H -0.1480 0.6536 0.0988 0.443 Uiso 0.10 1 calc PR A 2
H54E H -0.0179 0.6895 0.0754 0.443 Uiso 0.10 1 calc PR A 2
H54F H -0.1000 0.7755 0.0324 0.443 Uiso 0.10 1 calc PR A 2

loop_
_atom_site_aniso_label
_atom_site_aniso_U_11
_atom_site_aniso_U_22
_atom_site_aniso_U_33
_atom_site_aniso_U_23
_atom_site_aniso_U_13
_atom_site_aniso_U_12
Fe1 0.0257(4) 0.0236(4) 0.0175(4) -0.0061(3) -0.0055(3) 0.0025(3)
B2 0.028(3) 0.047(4) 0.028(3) -0.011(3) -0.007(2) 0.012(3)
N3 0.029(2) 0.040(2) 0.027(2) -0.0112(19) -0.0064(18) 0.0062(19)
N4 0.028(2) 0.026(2) 0.025(2) -0.0055(16) -0.0101(17) 0.0004(17)
C5 0.041(3) 0.029(2) 0.033(3) -0.009(2) -0.014(2) 0.002(2)
C6 0.045(3) 0.040(3) 0.031(3) -0.002(2) -0.005(3) -0.004(3)
C7 0.032(3) 0.049(3) 0.032(3) -0.006(3) -0.003(2) -0.006(3)
N8 0.033(2) 0.037(2) 0.026(2) -0.0091(18) -0.0106(19) 0.0105(19)
N9 0.032(2) 0.028(2) 0.022(2) -0.0066(17) -0.0068(18) 0.0070(18)
C10 0.045(3) 0.032(3) 0.024(3) -0.009(2) -0.013(2) 0.012(2)
C11 0.046(3) 0.041(3) 0.033(3) -0.014(2) -0.021(3) 0.018(3)
C12 0.037(3) 0.048(3) 0.037(3) -0.014(3) -0.020(3) 0.010(3)
B13 0.028(3) 0.032(3) 0.021(3) -0.007(2) -0.003(2) 0.003(2)
N14 0.032(2) 0.026(2) 0.021(2) -0.0054(16) -0.0067(17) 0.0025(17)
N15 0.032(2) 0.027(2) 0.021(2) -0.0033(16) -0.0067(17) 0.0013(18)
C16 0.032(3) 0.040(3) 0.037(3) -0.010(2) -0.015(2) -0.005(2)
C17 0.050(3) 0.030(3) 0.042(3) -0.007(2) -0.016(3) -0.013(3)
C18 0.047(3) 0.024(2) 0.032(3) -0.009(2) -0.013(2) 0.001(2)
N19 0.026(2) 0.031(2) 0.023(2) -0.0104(17) -0.0061(17) 0.0052(17)
N20 0.028(2) 0.0248(19) 0.021(2) -0.0079(16) -0.0049(17) -0.0002(17)
C21 0.029(2) 0.039(3) 0.021(2) -0.013(2) -0.003(2) 0.001(2)
C22 0.031(3) 0.044(3) 0.020(2) -0.008(2) -0.004(2) -0.004(2)
C23 0.033(3) 0.038(3) 0.027(3) -0.010(2) -0.010(2) 0.005(2)
N24 0.028(2) 0.030(2) 0.0172(19) -0.0070(16) -0.0039(16) 0.0079(17)
C25 0.025(2) 0.026(2) 0.018(2) -0.0042(18) -0.0064(19) 0.0079(19)
C26 0.031(2) 0.026(2) 0.019(2) -0.0054(18) -0.006(2) 0.008(2)
C27 0.036(3) 0.027(2) 0.025(3) -0.008(2) -0.006(2) 0.007(2)
C28 0.039(3) 0.033(3) 0.021(2) -0.011(2) -0.003(2) 0.008(2)
C29 0.033(3) 0.032(3) 0.018(2) -0.0043(19) -0.004(2) 0.005(2)
N30 0.028(2) 0.0215(18) 0.0197(19) -0.0070(15) -0.0059(16) 0.0020(16)
C31 0.024(2) 0.027(2) 0.018(2) -0.0058(18) -0.0083(18) 0.0052(19)
C32 0.030(2) 0.025(2) 0.021(2) -0.0098(18) -0.009(2) 0.009(2)
C33 0.035(3) 0.028(2) 0.022(2) -0.0059(19) -0.008(2) 0.003(2)
C34 0.034(3) 0.034(3) 0.018(2) -0.015(2) -0.005(2) 0.008(2)
C35 0.036(3) 0.026(2) 0.024(2) -0.013(2) -0.010(2) 0.004(2)
C36 0.028(2) 0.023(2) 0.023(2) -0.0070(18) -0.008(2) 0.0088(19)
C37 0.027(2) 0.025(2) 0.019(2) -0.0059(18) -0.0075(19) 0.0075(19)
N38 0.030(2) 0.028(2) 0.022(2) -0.0094(17) -0.0064(17) 0.0093(17)
C39 0.027(2) 0.028(2) 0.024(2) -0.0103(19) -0.008(2) 0.009(2)
C40 0.027(2) 0.029(2) 0.023(2) -0.0093(19) -0.009(2) 0.009(2)
N41 0.027(2) 0.028(2) 0.021(2) -0.0095(16) -0.0029(16) 0.0050(17)
C42 0.030(2) 0.027(2) 0.027(3) -0.009(2) -0.010(2) 0.006(2)
C43 0.026(2) 0.031(2) 0.032(3) -0.013(2) -0.012(2) 0.006(2)
C44 0.024(2) 0.028(2) 0.031(3) -0.007(2) -0.011(2) 0.005(2)
C45 0.026(2) 0.032(2) 0.023(2) -0.009(2) -0.005(2) 0.005(2)
C46 0.038(3) 0.035(3) 0.036(3) -0.013(2) -0.013(2) 0.002(2)
C47 0.038(3) 0.037(3) 0.053(4) -0.015(3) -0.011(3) -0.007(3)
C48 0.035(3) 0.043(3) 0.038(3) -0.002(3) -0.004(2) -0.008(3)
C49 0.026(3) 0.041(3) 0.032(3) -0.009(2) -0.005(2) 0.000(2)
C50 0.46(4) 0.042(6) 0.039(7) -0.002(5) -0.015(16) -0.015(17)
C51 0.39(3) 0.036(5) 0.027(5) 0.000(4) 0.003(12) -0.030(14)
C52 0.32(2) 0.060(6) 0.071(8) -0.035(6) -0.029(12) -0.013(12)
C53 0.20(3) 0.080(16) 0.14(3) -0.023(15) -0.10(3) 0.036(19)

loop_
_atom_type_symbol
_atom_type_description
_atom_type_scat_dispersion_real
_atom_type_scat_dispersion_imag
_atom_type_scat_source
C C 0.0033 0.0016 'International Tables Vol C Tables 4.2.6.8 and 6.1.1.4'
H H 0.0000 0.0000 'International Tables Vol C Tables 4.2.6.8 and 6.1.1.4'
B B 0.0013 0.0007 'International Tables Vol C Tables 4.2.6.8 and 6.1.1.4'
N N 0.0061 0.0033 'International Tables Vol C Tables 4.2.6.8 and 6.1.1.4'
Fe Fe 0.3463 0.8444 'International Tables Vol C Tables 4.2.6.8 and 6.1.1.4'

loop_
_geom_angle_atom_site_label_1
_geom_angle_atom_site_label_2
_geom_angle_atom_site_label_3
_geom_angle
_geom_angle_site_symmetry_1
_geom_angle_site_symmetry_3
N30 Fe1 N24 81.47(16) . .
N30 Fe1 N15 93.62(16) . .
N24 Fe1 N15 175.04(17) . .
N30 Fe1 N20 93.25(16) . .
N24 Fe1 N20 89.03(16) . .
N15 Fe1 N20 90.48(16) . .
N30 Fe1 N4 178.87(16) . .
N24 Fe1 N4 97.74(16) . .
N15 Fe1 N4 87.17(17) . .
N20 Fe1 N4 87.54(16) . .
N30 Fe1 N9 88.01(16) . .
N24 Fe1 N9 91.22(16) . .
N15 Fe1 N9 89.38(17) . .
N20 Fe1 N9 178.74(17) . .
N4 Fe1 N9 91.20(16) . .
N8 B2 N3 108.1(4) . .
N8 B2 H2A 110.1 . .
N3 B2 H2A 110.1 . .
N8 B2 H2B 110.1 . .
N3 B2 H2B 110.1 . .
H2A B2 H2B 108.4 . .
C7 N3 N4 110.2(4) . .
C7 N3 B2 127.9(5) . .
N4 N3 B2 121.9(4) . .
C5 N4 N3 105.6(4) . .
C5 N4 Fe1 126.8(4) . .
N3 N4 Fe1 126.0(3) . .
N4 C5 C6 110.8(5) . .
N4 C5 H5 124.6 . .
C6 C5 H5 124.6 . .
C7 C6 C5 105.0(5) . .
C7 C6 H6 127.5 . .
C5 C6 H6 127.5 . .
N3 C7 C6 108.5(5) . .
N3 C7 H7 125.8 . .
C6 C7 H7 125.8 . .
N9 N8 C12 109.9(4) . .
N9 N8 B2 124.2(4) . .
C12 N8 B2 125.4(5) . .
N8 N9 C10 106.2(4) . .
N8 N9 Fe1 124.7(3) . .
C10 N9 Fe1 128.4(4) . .
N9 C10 C11 110.6(5) . .
N9 C10 H10 124.7 . .
C11 C10 H10 124.7 . .
C12 C11 C10 104.6(5) . .
C12 C11 H11 127.7 . .
C10 C11 H11 127.7 . .
N8 C12 C11 108.6(5) . .
N8 C12 H12 125.7 . .
C11 C12 H12 125.7 . .
N14 B13 N19 109.2(4) . .
N14 B13 H13A 109.8 . .
N19 B13 H13A 109.8 . .
N14 B13 H13B 109.8 . .
N19 B13 H13B 109.8 . .
H13A B13 H13B 108.3 . .
C18 N14 N15 109.2(4) . .
C18 N14 B13 127.1(4) . .
N15 N14 B13 123.7(4) . .
C16 N15 N14 106.7(4) . .
C16 N15 Fe1 127.4(4) . .
N14 N15 Fe1 125.8(3) . .
N15 C16 C17 110.5(5) . .
N15 C16 H16 124.8 . .
C17 C16 H16 124.8 . .
C18 C17 C16 105.0(5) . .
C18 C17 H17 127.5 . .
C16 C17 H17 127.5 . .
N14 C18 C17 108.7(5) . .
N14 C18 H18 125.7 . .
C17 C18 H18 125.7 . .
C23 N19 N20 109.5(4) . .
C23 N19 B13 126.4(4) . .
N20 N19 B13 123.8(4) . .
C21 N20 N19 106.2(4) . .
C21 N20 Fe1 128.0(3) . .
N19 N20 Fe1 124.7(3) . .
N20 C21 C22 110.8(5) . .
N20 C21 H21 124.6 . .
C22 C21 H21 124.6 . .
C23 C22 C21 104.4(5) . .
C23 C22 H22 127.8 . .
C21 C22 H22 127.8 . .
N19 C23 C22 109.0(5) . .
N19 C23 H23 125.5 . .
C22 C23 H23 125.5 . .
C29 N24 C25 117.1(4) . .
C29 N24 Fe1 129.4(3) . .
C25 N24 Fe1 113.5(3) . .
N24 C25 C26 123.1(4) . .
N24 C25 C31 114.9(4) . .
C26 C25 C31 122.0(4) . .
C27 C26 C25 118.1(4) . .
C27 C26 C36 123.5(4) . .
C25 C26 C36 118.4(4) . .
C28 C27 C26 119.0(5) . .
C28 C27 H27 120.5 . .
C26 C27 H27 120.5 . .
C27 C28 C29 119.4(5) . .
C27 C28 H28 120.3 . .
C29 C28 H28 120.3 . .
N24 C29 C28 123.3(5) . .
N24 C29 H29 118.3 . .
C28 C29 H29 118.3 . .
C31 N30 C35 117.0(4) . .
C31 N30 Fe1 114.5(3) . .
C35 N30 Fe1 128.3(3) . .
N30 C31 C32 123.6(4) . .
N30 C31 C25 115.6(4) . .
C32 C31 C25 120.8(4) . .
C33 C32 C31 118.0(4) . .
C33 C32 C37 123.1(4) . .
C31 C32 C37 118.9(4) . .
C34 C33 C32 118.8(5) . .
C34 C33 H33 120.6 . .
C32 C33 H33 120.6 . .
C33 C34 C35 119.5(4) . .
C33 C34 H34 120.2 . .
C35 C34 H34 120.2 . .
N30 C35 C34 123.0(4) . .
N30 C35 H35 118.5 . .
C34 C35 H35 118.5 . .
N41 C36 C37 122.0(4) . .
N41 C36 C26 118.4(4) . .
C37 C36 C26 119.6(4) . .
N38 C37 C36 122.3(4) . .
N38 C37 C32 117.5(4) . .
C36 C37 C32 120.2(4) . .
C37 N38 C39 116.9(4) . .
N38 C39 C45 118.7(4) . .
N38 C39 C40 121.0(4) . .
C45 C39 C40 120.4(4) . .
N41 C40 C42 119.4(4) . .
N41 C40 C39 121.1(4) . .
C42 C40 C39 119.5(4) . .
C36 N41 C40 116.8(4) . .
C40 C42 C43 120.5(5) . .
C40 C42 H42 119.8 . .
C43 C42 H42 119.8 . .
C42 C43 C46 121.7(5) . .
C42 C43 C44 119.8(4) . .
C46 C43 C44 118.5(5) . .
C45 C44 C49 121.9(5) . .
C45 C44 C43 119.6(5) . .
C49 C44 C43 118.5(5) . .
C39 C45 C44 120.3(5) . .
C39 C45 H45 119.9 . .
C44 C45 H45 119.9 . .
C47 C46 C43 120.4(5) . .
C47 C46 H46 119.8 . .
C43 C46 H46 119.8 . .
C46 C47 C48 121.3(5) . .
C46 C47 H47 119.3 . .
C48 C47 H47 119.3 . .
C49 C48 C47 120.7(5) . .
C49 C48 H48 119.7 . .
C47 C48 H48 119.7 . .
C48 C49 C44 120.6(5) . .
C48 C49 H49 119.7 . .
C44 C49 H49 119.7 . .
C51 C50 C52 118(3) . 2_655
C51 C50 H50 121.0 . .
C52 C50 H50 121.0 2_655 .
C50 C51 C52 119.5(18) . .
C50 C51 H51 120.3 . .
C52 C51 H51 120.3 . .
C50 C52 C53 116(2) 2_655 .
C50 C52 C51 123(2) 2_655 .
C53 C52 C51 121.1(19) . .
C52 C53 H53A 109.5 . .
C52 C53 H53B 109.5 . .
H53A C53 H53B 109.5 . .
C52 C53 H53C 109.5 . .
H53A C53 H53C 109.5 . .
H53B C53 H53C 109.5 . .
C55A C54A H54A 109.5 . .
C55A C54A H54B 109.5 . .
H54A C54A H54B 109.5 . .
C55A C54A H54C 109.5 . .
H54A C54A H54C 109.5 . .
H54B C54A H54C 109.5 . .
C56A C55A C60A 120.0 . .
C56A C55A C54A 120.2(19) . .
C60A C55A C54A 114(2) . .
C57A C56A C55A 120.0 . .
C57A C56A H56A 120.0 . .
C55A C56A H56A 120.0 . .
C56A C57A C58A 120.0 . .
C56A C57A H57A 120.0 . .
C58A C57A H57A 120.0 . .
C59A C58A C57A 120.0 . .
C59A C58A H58A 120.0 . .
C57A C58A H58A 120.0 . .
C58A C59A C60A 120.0 . .
C58A C59A H59A 120.0 . .
C60A C59A H59A 120.0 . .
C59A C60A C55A 120.0 . .
C59A C60A H60A 120.0 . .
C55A C60A H60A 120.0 . .
C56B C55B C54B 111(2) . .
C56B C55B H55B 109.4 . .
C54B C55B H55B 109.4 . .
C56B C55B H55C 109.4 . .
C54B C55B H55C 109.4 . .
H55B C55B H55C 108.0 . .
C55B C56B C57B 114.1(18) . .
C55B C56B H56B 108.7 . .
C57B C56B H56B 108.8 . .
C55B C56B H56C 108.7 . .
C57B C56B H56C 108.7 . .
H56B C56B H56C 107.6 . .
C56B C57B C58B 110(2) . .
C56B C57B H57B 109.7 . .
C58B C57B H57B 109.7 . .
C56B C57B H57C 109.6 . .
C58B C57B H57C 109.6 . .
H57B C57B H57C 108.1 . .
C59B C58B C57B 108(2) . .
C59B C58B H58B 110.1 . .
C57B C58B H58B 110.1 . .
C59B C58B H58C 110.1 . .
C57B C58B H58C 110.2 . .
H58B C58B H58C 108.4 . .
C58B C59B H59B 109.5 . .
C58B C59B H59C 109.5 . .
H59B C59B H59C 109.5 . .
C58B C59B H59D 109.5 . .
H59B C59B H59D 109.5 . .
H59C C59B H59D 109.5 . .
C62A C61A H61A 109.5 . .
C62A C61A H61B 109.5 . .
H61A C61A H61B 109.5 . .
C62A C61A H61C 109.5 . .
H61A C61A H61C 109.5 . .
H61B C61A H61C 109.5 . .
C63A C62A C67A 120.0 . .
C63A C62A C61A 88(2) . .
C67A C62A C61A 150(2) . .
C62A C63A C64A 120.0 . .
C62A C63A H63A 120.0 . .
C64A C63A H63A 120.0 . .
C63A C64A C65A 120.0 . .
C63A C64A H64A 120.0 . .
C65A C64A H64A 120.0 . .
C66A C65A C64A 120.0 . .
C66A C65A H65A 120.0 . .
C64A C65A H65A 120.0 . .
C65A C66A C67A 120.0 . .
C65A C66A H66A 120.0 . .
C67A C66A H66A 120.0 . .
C66A C67A C62A 120.0 . .
C66A C67A H67A 120.0 . .
C62A C67A H67A 120.0 . .
C62B C61B H61D 109.5 . .
C62B C61B H61E 109.5 . .
H61D C61B H61E 109.5 . .
C62B C61B H61F 109.5 . .
H61D C61B H61F 109.5 . .
H61E C61B H61F 109.5 . .
C63B C62B C67B 120.0 . .
C63B C62B C61B 84(2) . .
C67B C62B C61B 155(2) . .
C64B C63B C62B 120.0 . .
C64B C63B H63B 120.0 . .
C62B C63B H63B 120.0 . .
C63B C64B C65B 120.0 . .
C63B C64B H64B 120.0 . .
C65B C64B H64B 120.0 . .
C64B C65B C66B 120.0 . .
C64B C65B H65B 120.0 . .
C66B C65B H65B 120.0 . .
C67B C66B C65B 120.0 . .
C67B C66B H66B 120.0 . .
C65B C66B H66B 120.0 . .
C66B C67B C62B 120.0 . .
C66B C67B H67B 120.0 . .
C62B C67B H67B 120.0 . .
C55B C54B H54D 109.5 . .
C55B C54B H54E 109.5 . .
H54D C54B H54E 109.5 . .
C55B C54B H54F 109.5 . .
H54D C54B H54F 109.5 . .
H54E C54B H54F 109.5 . .

loop_
_geom_bond_atom_site_label_1
_geom_bond_atom_site_label_2
_geom_bond_distance
_geom_bond_site_symmetry_2
Fe1 N30 1.986(4) .
Fe1 N24 1.997(4) .
Fe1 N15 2.010(4) .
Fe1 N20 2.011(4) .
Fe1 N4 2.018(4) .
Fe1 N9 2.021(4) .
B2 N8 1.547(7) .
B2 N3 1.556(7) .
B2 H2A 0.9900 .
B2 H2B 0.9900 .
N3 C7 1.331(7) .
N3 N4 1.371(6) .
N4 C5 1.333(6) .
C5 C6 1.387(8) .
C5 H5 0.9500 .
C6 C7 1.373(8) .
C6 H6 0.9500 .
C7 H7 0.9500 .
N8 N9 1.350(6) .
N8 C12 1.351(7) .
N9 C10 1.350(6) .
C10 C11 1.388(8) .
C10 H10 0.9500 .
C11 C12 1.377(8) .
C11 H11 0.9500 .
C12 H12 0.9500 .
B13 N14 1.544(7) .
B13 N19 1.544(7) .
B13 H13A 0.9900 .
B13 H13B 0.9900 .
N14 C18 1.347(6) .
N14 N15 1.357(6) .
N15 C16 1.335(6) .
C16 C17 1.381(8) .
C16 H16 0.9500 .
C17 C18 1.370(8) .
C17 H17 0.9500 .
C18 H18 0.9500 .
N19 C23 1.345(6) .
N19 N20 1.358(6) .
N20 C21 1.347(6) .
C21 C22 1.385(7) .
C21 H21 0.9500 .
C22 C23 1.379(8) .
C22 H22 0.9500 .
C23 H23 0.9500 .
N24 C29 1.333(6) .
N24 C25 1.369(6) .
C25 C26 1.402(7) .
C25 C31 1.441(7) .
C26 C27 1.391(7) .
C26 C36 1.471(7) .
C27 C28 1.384(7) .
C27 H27 0.9500 .
C28 C29 1.393(7) .
C28 H28 0.9500 .
C29 H29 0.9500 .
N30 C31 1.343(6) .
N30 C35 1.349(6) .
C31 C32 1.407(7) .
C32 C33 1.388(7) .
C32 C37 1.460(6) .
C33 C34 1.383(7) .
C33 H33 0.9500 .
C34 C35 1.388(7) .
C34 H34 0.9500 .
C35 H35 0.9500 .
C36 N41 1.314(6) .
C36 C37 1.441(7) .
C37 N38 1.316(6) .
N38 C39 1.364(6) .
C39 C45 1.396(7) .
C39 C40 1.431(7) .
C40 N41 1.371(6) .
C40 C42 1.395(7) .
C42 C43 1.400(7) .
C42 H42 0.9500 .
C43 C46 1.432(7) .
C43 C44 1.438(7) .
C44 C45 1.396(7) .
C44 C49 1.432(7) .
C45 H45 0.9500 .
C46 C47 1.349(8) .
C46 H46 0.9500 .
C47 C48 1.413(9) .
C47 H47 0.9500 .
C48 C49 1.354(8) .
C48 H48 0.9500 .
C49 H49 0.9500 .
C50 C51 1.28(4) .
C50 C52 1.35(2) 2_655
C50 H50 0.9500 .
C51 C52 1.39(3) .
C51 H51 0.9500 .
C52 C53 1.386(17) .
C53 H53A 0.9800 .
C53 H53B 0.9800 .
C53 H53C 0.9800 .
C54A C55A 1.447(19) .
C54A H54A 0.9800 .
C54A H54B 0.9800 .
C54A H54C 0.9800 .
C55A C56A 1.3900 .
C55A C60A 1.3900 .
C56A C57A 1.3900 .
C56A H56A 0.9500 .
C57A C58A 1.3900 .
C57A H57A 0.9500 .
C58A C59A 1.3900 .
C58A H58A 0.9500 .
C59A C60A 1.3900 .
C59A H59A 0.9500 .
C60A H60A 0.9500 .
C55B C56B 1.485(18) .
C55B C54B 1.52(2) .
C55B H55B 0.9900 .
C55B H55C 0.9900 .
C56B C57B 1.51(2) .
C56B H56B 0.9900 .
C56B H56C 0.9900 .
C57B C58B 1.55(2) .
C57B H57B 0.9900 .
C57B H57C 0.9900 .
C58B C59B 1.51(2) .
C58B H58B 0.9900 .
C58B H58C 0.9900 .
C59B H59B 0.9800 .
C59B H59C 0.9800 .
C59B H59D 0.9800 .
C61A C62A 1.554(18) .
C61A H61A 0.9800 .
C61A H61B 0.9800 .
C61A H61C 0.9800 .
C62A C63A 1.3900 .
C62A C67A 1.3900 .
C63A C64A 1.3900 .
C63A H63A 0.9500 .
C64A C65A 1.3900 .
C64A H64A 0.9500 .
C65A C66A 1.3900 .
C65A H65A 0.9500 .
C66A C67A 1.3900 .
C66A H66A 0.9500 .
C67A H67A 0.9500 .
C61B C62B 1.647(19) .
C61B H61D 0.9800 .
C61B H61E 0.9800 .
C61B H61F 0.9800 .
C62B C63B 1.3900 .
C62B C67B 1.3900 .
C63B C64B 1.3900 .
C63B H63B 0.9500 .
C64B C65B 1.3900 .
C64B H64B 0.9500 .
C65B C66B 1.3900 .
C65B H65B 0.9500 .
C66B C67B 1.3900 .
C66B H66B 0.9500 .
C67B H67B 0.9500 .
C54B H54D 0.9800 .
C54B H54E 0.9800 .
C54B H54F 0.9800 .
